data_7238067
loop_
_publ_author_name
'Tadashi Hasegawa'
'Kaori Ikeda'
'Yuko Yamazaki'

_publ_section_title
;
 [2+2]Photocycloaddition of 2-(dibenzylamino)ethyl 3-benzoylacrylate in a
 crystalline state: weak intermolecular interactions as important factors
 determining efficiency of the solid-state photoreaction
;
_journal_name_full 'Journal of the Chemical Society, Perkin Transactions 1'
_journal_page_first 3025
_journal_page_last 3028
_journal_paper_doi 10.1039/B105970J
_journal_year 2001
_chemical_formula_sum 'C52 H50 N2 O6'
_chemical_formula_weight 798.98
_space_group_IT_number 14
_space_group_name_Hall '-P 2ybc'
_space_group_name_H-M_alt 'P 1 21/c 1'
_symmetry_cell_setting monoclinic
_symmetry_Int_Tables_number 14
_symmetry_space_group_name_H-M 'P 1 21/c 1'
_atom_sites_solution_primary 'direct methods'
_atom_sites_solution_secondary 'Fourier difference'
_audit_creation_date 2001-06-06
_audit_creation_method ' by CrystalStructure v2.00'
_cell_angle_alpha 90
_cell_angle_beta 90
_cell_angle_gamma 90
_cell_formula_units_Z 2
_cell_length_a 18.467(7)
_cell_length_b 5.519(9)
_cell_length_c 20.166(7)
_cell_measurement_reflns_used 24
_cell_measurement_temperature 296.1
_cell_measurement_theta_max 6.7
_cell_measurement_theta_min 3.3
_cell_volume 2055(4)
_computing_cell_refinement 'MSC/AFC Diffractometer Control'
_computing_data_collection ' MSC/AFC Diffractometer Control '
_computing_data_reduction CrystalStructure
_computing_publication_material ' CrystalStructure Ver. 2.00'
_computing_structure_refinement ' CRYSTALS '
_computing_structure_solution SIR92
_diffrn_ambient_temperature 296.1
_diffrn_measurement_device_type ' Rigaku AFC6S '
_diffrn_measurement_method \w-2\q
_diffrn_radiation_monochromator graphite
_diffrn_radiation_type 'Mo K\a'
_diffrn_radiation_wavelength 0.7107
_diffrn_reflns_av_R_equivalents 0.382
_diffrn_reflns_limit_h_max 24
_diffrn_reflns_limit_h_min 0
_diffrn_reflns_limit_k_max 7
_diffrn_reflns_limit_k_min 0
_diffrn_reflns_limit_l_max 26
_diffrn_reflns_limit_l_min -26
_diffrn_reflns_number 5384
_diffrn_reflns_theta_max 27.56
_diffrn_standards_decay_% -0.15
_diffrn_standards_interval_count 150
_diffrn_standards_number 3
_exptl_absorpt_coefficient_mu 0.084
_exptl_absorpt_correction_type none
_exptl_crystal_colour colorless
_exptl_crystal_density_diffrn 1.291
_exptl_crystal_description orthogonal
_exptl_crystal_size_max 0.60
_exptl_crystal_size_mid 0.20
_exptl_crystal_size_min 0.10
_refine_diff_density_max 2.61
_refine_diff_density_min -3.05
_refine_ls_extinction_coef 23.5(1)
_refine_ls_extinction_method ' Larson (1970) Crystallographic Computing eq. 22'
_refine_ls_goodness_of_fit_ref 2.565
_refine_ls_hydrogen_treatment refall
_refine_ls_number_parameters 294
_refine_ls_number_reflns 4729
_refine_ls_R_factor_gt 0.1390
_refine_ls_shift/su_max 1.2350
_refine_ls_structure_factor_coef F
_refine_ls_weighting_scheme sigma
_refine_ls_wR_factor_ref 0.0890
_reflns_number_total 5228
_reflns_observed_criterion >-10.00sigma(I)
_cod_data_source_file b105970j.cif
_cod_data_source_block 2
_cod_original_cell_volume 2055.3(2)
_cod_original_sg_symbol_H-M P21/c
_cod_original_formula_sum 'C52 H50 N2 O6 '
_cod_database_code 7238067

loop_
_symmetry_equiv_pos_as_xyz
x,y,z
-x,-y,-z
-x,y+1/2,-z+1/2
x,-y+1/2,z+1/2

loop_
_atom_site_label
_atom_site_type_symbol
_atom_site_fract_x
_atom_site_fract_y
_atom_site_fract_z
_atom_site_U_iso_or_equiv
_atom_site_adp_type
_atom_site_occupancy
_atom_site_symmetry_multiplicity
_atom_site_calc_flag
_atom_site_refinement_flags
_atom_site_disorder_assembly
_atom_site_disorder_group
O1 O 0.4204(4) 0.443(1) 0.4560(3) 0.042(2) Uani 1.00 1 d . . .
O2 O 0.5805(4) 0.294(2) 0.3968(4) 0.055(3) Uani 1.00 1 d . . .
O3 O 0.6596(4) 0.007(2) 0.4355(3) 0.047(3) Uani 1.00 1 d . . .
N1 N 0.7922(4) 0.222(2) 0.5083(4) 0.047(3) Uani 1.00 1 d . . .
C1 C 0.4195(5) 0.240(2) 0.3505(5) 0.025(3) Uani 1.00 1 d . . .
C6 C 0.5383(4) -0.065(2) 0.4601(4) 0.033(3) Uani 1.00 1 d . . .
C7 C 0.4330(5) 0.264(2) 0.4251(5) 0.033(3) Uani 1.00 1 d . . .
C8 C 0.3854(6) 0.207(2) 0.2192(5) 0.040(4) Uani 1.00 1 d . . .
C9 C 0.7795(5) 0.203(3) 0.6311(5) 0.042(4) Uani 1.00 1 d . . .
C10 C 0.3824(5) 0.418(2) 0.3236(5) 0.037(3) Uani 1.00 1 d . . .
C11 C 0.8983(6) 0.036(2) 0.4487(5) 0.038(3) Uani 1.00 1 d . . .
C12 C 0.4558(5) 0.028(2) 0.4610(5) 0.027(3) Uani 1.00 1 d . . .
C13 C 0.4397(5) 0.038(2) 0.3159(4) 0.028(3) Uani 1.00 1 d . . .
C14 C 0.4267(5) 0.032(2) 0.2467(5) 0.039(4) Uani 1.00 1 d . . .
C15 C 0.7188(5) 0.127(2) 0.4014(5) 0.051(4) Uani 1.00 1 d . . .
C16 C 0.5935(6) 0.109(2) 0.4259(5) 0.044(4) Uani 1.00 1 d . . .
C17 C 0.7561(5) 0.331(2) 0.4464(5) 0.050(4) Uani 1.00 1 d . . .
C18 C 0.3661(6) 0.403(2) 0.2551(5) 0.049(4) Uani 1.00 1 d . . .
C19 C 0.7687(5) 0.024(2) 0.6781(6) 0.052(4) Uani 1.00 1 d . . .
C20 C 0.8457(6) 0.224(3) 0.7547(6) 0.062(5) Uani 1.00 1 d . . .
C21 C 0.8318(6) -0.018(2) 0.4992(5) 0.062(4) Uani 1.00 1 d . . .
C22 C 0.7423(5) 0.198(3) 0.5639(5) 0.070(5) Uani 1.00 1 d . . .
C23 C 1.0136(6) 0.081(3) 0.3635(6) 0.056(5) Uani 1.00 1 d . . .
C24 C 0.8270(6) 0.395(2) 0.6467(6) 0.056(4) Uani 1.00 1 d . . .
C25 C 0.7999(7) 0.021(3) 0.7405(6) 0.073(5) Uani 1.00 1 d . . .
C26 C 1.0016(6) 0.260(3) 0.4092(6) 0.061(5) Uani 1.00 1 d . . .
C27 C 0.8583(6) 0.403(3) 0.7074(6) 0.064(5) Uani 1.00 1 d . . .
C28 C 0.9428(6) 0.235(2) 0.4519(5) 0.049(4) Uani 1.00 1 d . . .
C29 C 0.9112(6) -0.148(2) 0.4032(6) 0.059(5) Uani 1.00 1 d . . .
C30 C 0.9677(7) -0.127(3) 0.3586(6) 0.076(5) Uani 1.00 1 d . . .
H1 H 0.4692(5) -0.123(2) 0.3316(4) 0.033(3) Uiso 1.00 1 c . . .
H2 H 0.3795(6) 0.190(2) 0.1690(5) 0.048(4) Uiso 1.00 1 c . . .
H3 H 0.7905(5) 0.419(2) 0.4212(5) 0.060(4) Uiso 1.00 1 c . . .
H4 H 0.7860(7) -0.100(3) 0.7791(6) 0.088(6) Uiso 1.00 1 c . . .
H5 H 0.7695(5) 0.041(2) 0.4103(5) 0.061(5) Uiso 1.00 1 c . . .
H6 H 0.4403(5) -0.105(2) 0.2303(5) 0.047(4) Uiso 1.00 1 c . . .
H7 H 0.9346(6) 0.392(2) 0.4792(5) 0.059(4) Uiso 1.00 1 c . . .
H8 H 0.8547(6) -0.058(2) 0.5352(5) 0.074(5) Uiso 1.00 1 c . . .
H9 H 0.7085(5) 0.264(2) 0.3605(5) 0.061(5) Uiso 1.00 1 c . . .
H10 H 0.8681(6) 0.232(3) 0.7971(6) 0.074(5) Uiso 1.00 1 c . . .
H11 H 1.0201(6) 0.407(3) 0.4030(6) 0.073(5) Uiso 1.00 1 c . . .
H12 H 0.3682(5) 0.556(2) 0.3488(5) 0.045(4) Uiso 1.00 1 c . . .
H13 H 0.8894(6) 0.536(3) 0.7174(6) 0.076(5) Uiso 1.00 1 c . . .
H14 H 0.8375(6) 0.515(2) 0.6144(6) 0.067(5) Uiso 1.00 1 c . . .
H15 H 0.7360(5) -0.104(2) 0.6688(6) 0.063(4) Uiso 1.00 1 c . . .
H16 H 0.3401(6) 0.531(2) 0.2342(5) 0.058(4) Uiso 1.00 1 c . . .
H17 H 0.7188(5) 0.438(2) 0.4607(5) 0.060(4) Uiso 1.00 1 c . . .
H18 H 0.8811(6) -0.288(2) 0.4035(6) 0.071(5) Uiso 1.00 1 c . . .
H19 H 0.9741(7) -0.245(3) 0.3248(6) 0.091(6) Uiso 1.00 1 c . . .
H20 H 1.0539(6) 0.094(3) 0.3346(6) 0.067(5) Uiso 1.00 1 c . . .
H21 H 0.7080(5) 0.327(3) 0.5619(5) 0.085(6) Uiso 1.00 1 c . . .
H22 H 0.7180(5) 0.048(3) 0.5594(5) 0.085(6) Uiso 1.00 1 c . . .

loop_
_atom_site_aniso_label
_atom_site_aniso_U_11
_atom_site_aniso_U_22
_atom_site_aniso_U_33
_atom_site_aniso_U_12
_atom_site_aniso_U_13
_atom_site_aniso_U_23
O1 0.079(6) 0.034(5) 0.014(4) 0.020(5) -0.004(4) -0.004(4)
O2 0.046(5) 0.068(7) 0.051(5) -0.003(5) -0.004(4) 0.034(5)
O3 0.034(4) 0.062(6) 0.045(5) -0.005(5) -0.006(4) -0.001(5)
N1 0.032(5) 0.073(8) 0.035(5) 0.006(6) 0.009(4) -0.000(6)
C1 0.018(5) 0.033(7) 0.025(6) -0.010(5) -0.008(4) 0.002(6)
C6 0.019(5) 0.066(9) 0.015(5) -0.013(6) 0.000(4) 0.008(6)
C7 0.029(5) 0.034(7) 0.037(6) -0.000(6) 0.016(5) -0.010(7)
C8 0.040(7) 0.038(8) 0.043(8) -0.008(7) -0.018(6) 0.010(7)
C9 0.014(5) 0.08(1) 0.033(7) 0.002(7) 0.003(5) 0.001(8)
C10 0.036(6) 0.039(8) 0.037(7) 0.015(6) 0.003(5) -0.006(6)
C11 0.042(6) 0.044(8) 0.027(6) 0.006(7) -0.007(5) 0.014(7)
C12 0.035(5) 0.013(6) 0.032(6) 0.000(5) 0.008(5) -0.002(5)
C13 0.028(6) 0.028(7) 0.027(6) -0.003(6) 0.001(5) 0.004(6)
C14 0.040(6) 0.048(9) 0.030(6) -0.004(7) 0.008(5) 0.003(7)
C15 0.011(5) 0.11(1) 0.028(6) -0.017(7) -0.001(4) 0.022(7)
C16 0.042(7) 0.07(1) 0.020(7) 0.002(8) -0.011(5) -0.023(7)
C17 0.055(8) 0.06(1) 0.030(7) -0.011(7) 0.011(6) 0.021(7)
C18 0.084(9) 0.025(8) 0.037(8) -0.006(7) -0.006(7) 0.026(6)
C19 0.046(7) 0.058(9) 0.053(8) -0.015(7) 0.001(6) 0.013(8)
C20 0.036(8) 0.11(1) 0.036(8) -0.009(9) -0.007(6) -0.010(9)
C21 0.073(8) 0.09(1) 0.017(6) 0.051(9) 0.021(6) 0.038(7)
C22 0.051(8) 0.12(1) 0.042(7) -0.018(9) 0.023(6) -0.030(9)
C23 0.019(6) 0.09(1) 0.064(9) 0.021(8) 0.014(6) 0.022(9)
C24 0.065(9) 0.06(1) 0.045(8) -0.024(8) 0.013(7) -0.008(8)
C25 0.08(1) 0.10(1) 0.042(8) -0.03(1) -0.005(7) 0.008(9)
C26 0.026(7) 0.07(1) 0.09(1) -0.001(8) 0.015(7) 0.00(1)
C27 0.056(9) 0.07(1) 0.064(9) -0.017(8) 0.002(8) -0.011(9)
C28 0.048(7) 0.045(9) 0.055(8) -0.011(7) -0.005(6) 0.006(8)
C29 0.062(9) 0.05(1) 0.067(9) 0.003(8) 0.005(8) -0.004(8)
C30 0.07(1) 0.11(1) 0.052(8) 0.02(1) 0.020(8) -0.016(9)

loop_
_atom_type_symbol
_atom_type_description
_atom_type_scat_dispersion_real
_atom_type_scat_dispersion_imag
_atom_type_scat_source
H H 0.000 0.000
;
International Tables for Crystallography
(1992, Vol. C, Table 6.1.1.4)
;
C C 0.006 0.003
;
International Tables for Crystallography
(1992, Vol. C, Tables 4.2.6.8 and 6.1.1.4)
;
N N 0.011 0.006
;
International Tables for Crystallography
(1992, Vol. C, Tables 4.2.6.8 and 6.1.1.4)
;
O O 0.017 0.010
;
International Tables for Crystallography
(1992, Vol. C, Tables 4.2.6.8 and 6.1.1.4)
;

loop_
_geom_angle_atom_site_label_1
_geom_angle_site_symmetry_1
_geom_angle_atom_site_label_2
_geom_angle_site_symmetry_2
_geom_angle_atom_site_label_3
_geom_angle_site_symmetry_3
_geom_angle
_geom_angle_publ_flag
C15 . O3 . C16 . 114.9(9) yes
C17 . N1 . C21 . 116.7(8) yes
C17 . N1 . C22 . 112.7(8) yes
C21 . N1 . C22 . 108.6(10) yes
C7 . C1 . C10 . 115.0(10) yes
C7 . C1 . C13 . 122.0(10) yes
C10 . C1 . C13 . 122.8(9) yes
C12 . C6 . C16 . 115.5(9) yes
O1 . C7 . C1 . 123.7(10) yes
O1 . C7 . C12 . 120.5(9) yes
C1 . C7 . C12 . 115.5(9) yes
C14 . C8 . C18 . 120.3(11) yes
C14 . C8 . H2 . 113.4(7) no
C18 . C8 . H2 . 125.4(7) no
C19 . C9 . C22 . 122.4(12) yes
C19 . C9 . C24 . 118.3(11) yes
C22 . C9 . C24 . 119.3(12) yes
C1 . C10 . C18 . 117.8(11) yes
C1 . C10 . H12 . 121.4(7) no
C18 . C10 . H12 . 120.8(7) no
C21 . C11 . C28 . 124.8(11) yes
C21 . C11 . C29 . 114.3(11) yes
C28 . C11 . C29 . 120.8(11) yes
C6 . C12 . C7 . 121.3(8) yes
C1 . C13 . C14 . 118.6(10) yes
C1 . C13 . H1 . 130.7(6) no
C14 . C13 . H1 . 110.5(7) no
C8 . C14 . C13 . 118.7(11) yes
C8 . C14 . H6 . 129.5(7) no
C13 . C14 . H6 . 110.5(7) no
O3 . C15 . C17 . 112.1(7) yes
O3 . C15 . H5 . 112.4(5) no
C17 . C15 . H5 . 80.9(5) no
O3 . C15 . H9 . 121.6(5) no
C17 . C15 . H9 . 90.8(5) no
H5 . C15 . H9 . 124.24(4) no
O2 . C16 . O3 . 126.9(12) yes
O2 . C16 . C6 . 127.4(11) yes
O3 . C16 . C6 . 105.7(10) yes
N1 . C17 . C15 . 111.6(9) yes
N1 . C17 . H3 . 110.3(5) no
C15 . C17 . H3 . 110.1(5) no
N1 . C17 . H17 . 107.9(5) no
C15 . C17 . H17 . 107.4(5) no
H3 . C17 . H17 . 109.46(8) no
C8 . C18 . C10 . 121.0(11) yes
C8 . C18 . H16 . 119.3(7) no
C10 . C18 . H16 . 119.6(7) no
C9 . C19 . C25 . 125.0(12) yes
C9 . C19 . H15 . 119.4(7) no
C25 . C19 . H15 . 115.5(8) no
C25 . C20 . C27 . 121.3(11) yes
C25 . C20 . H10 . 118.5(8) no
C27 . C20 . H10 . 120.2(7) no
N1 . C21 . C11 . 106.2(9) yes
N1 . C21 . H8 . 110.7(5) no
C11 . C21 . H8 . 101.7(5) no
N1 . C22 . C9 . 113.6(8) yes
N1 . C22 . H21 . 108.9(7) no
C9 . C22 . H21 . 108.9(7) no
N1 . C22 . H22 . 107.8(7) no
C9 . C22 . H22 . 108.1(8) no
H21 . C22 . H22 . 109.5(1) no
C26 . C23 . C30 . 121.8(11) yes
C26 . C23 . H20 . 119.2(8) no
C30 . C23 . H20 . 119.0(7) no
C9 . C24 . C27 . 119.4(12) yes
C9 . C24 . H14 . 120.0(7) no
C27 . C24 . H14 . 120.7(8) no
C19 . C25 . C20 . 114.5(12) yes
C19 . C25 . H4 . 125.2(8) no
C20 . C25 . H4 . 119.5(7) no
C23 . C26 . C28 . 118.3(13) yes
C23 . C26 . H11 . 120.0(8) no
C28 . C26 . H11 . 118.4(9) no
C20 . C27 . C24 . 121.5(12) yes
C20 . C27 . H13 . 120.2(7) no
C24 . C27 . H13 . 118.3(8) no
C11 . C28 . C26 . 121.0(13) yes
C11 . C28 . H7 . 127.2(7) no
C26 . C28 . H7 . 111.2(9) no
C11 . C29 . C30 . 120.0(13) yes
C11 . C29 . H18 . 119.0(7) no
C30 . C29 . H18 . 121.0(9) no
C23 . C30 . C29 . 118.0(13) yes
C23 . C30 . H19 . 121.7(7) no
C29 . C30 . H19 . 120.3(9) no

loop_
_geom_bond_atom_site_label_1
_geom_bond_site_symmetry_1
_geom_bond_atom_site_label_2
_geom_bond_site_symmetry_2
_geom_bond_distance
_geom_bond_publ_flag
O1 . C7 . 1.193(11) yes
O2 . C16 . 1.206(13) yes
O3 . C15 . 1.45(1) yes
O3 . C16 . 1.358(12) yes
N1 . C17 . 1.537(11) yes
N1 . C21 . 1.525(14) yes
N1 . C22 . 1.46(1) yes
C1 . C7 . 1.529(11) yes
C1 . C10 . 1.317(13) yes
C1 . C13 . 1.367(13) yes
C6 . C12 . 1.608(11) yes
C6 . C16 . 1.561(14) yes
C7 . C12 . 1.546(14) yes
C8 . C14 . 1.350(14) yes
C8 . C18 . 1.351(14) yes
C8 . H2 . 1.0216(4) no
C9 . C19 . 1.382(15) yes
C9 . C22 . 1.517(12) yes
C9 . C24 . 1.412(14) yes
C10 . C18 . 1.414(12) yes
C10 . H12 . 0.950(1) no
C11 . C21 . 1.627(12) yes
C11 . C28 . 1.374(15) yes
C11 . C29 . 1.389(15) yes
C13 . C14 . 1.415(11) yes
C13 . H1 . 1.0881(12) no
C14 . H6 . 0.8626(11) no
C15 . C17 . 1.601(13) yes
C15 . H5 . 1.0627(5) no
C15 . H9 . 1.1333(8) no
C17 . H3 . 0.9500(4) no
C17 . H17 . 0.9501(6) no
C18 . H16 . 0.9501(8) no
C19 . C25 . 1.381(13) yes
C19 . H15 . 0.9500(9) no
C20 . C25 . 1.430(17) yes
C20 . C27 . 1.397(16) yes
C20 . H10 . 0.9501(3) no
C21 . H8 . 0.8677(3) no
C22 . H21 . 0.9500(9) no
C22 . H22 . 0.9500(12) no
C23 . C26 . 1.368(15) yes
C23 . C30 . 1.430(16) yes
C23 . H20 . 0.9500(3) no
C24 . C27 . 1.352(13) yes
C24 . H14 . 0.9501(8) no
C25 . H4 . 1.0599(7) no
C26 . C28 . 1.396(13) yes
C26 . H11 . 0.8930(12) no
C27 . H13 . 0.9500(9) no
C28 . H7 . 1.0360(12) no
C29 . C30 . 1.386(13) yes
C29 . H18 . 0.950(1) no
C30 . H19 . 0.9500(7) no

loop_
_geom_contact_atom_site_label_1
_geom_contact_site_symmetry_1
_geom_contact_atom_site_label_2
_geom_contact_site_symmetry_2
_geom_contact_distance
_geom_contact_publ_flag
O1 . O1 2_666 3.485(14) yes
O1 . O2 . 3.30(1) yes
O1 . O2 2_666 3.30(1) yes
O1 . C1 . 2.405(11) yes
O1 . C6 . 3.550(13) yes
O1 . C6 1_565 3.482(13) yes
O1 . C6 2_656 2.792(12) yes
O1 . C7 . 1.193(11) yes
O1 . C10 . 2.760(12) yes
O1 . C12 . 2.384(12) yes
O1 . C12 1_565 3.296(13) yes
O1 . C16 2_666 3.446(13) yes
O1 . H1 1_565 3.586(12) no
O1 . H12 . 2.442(12) no
O1 . H17 2_666 3.147(12) no
O1 . H21 2_666 2.714(14) no
O2 . O3 . 2.294(11) yes
O2 . C1 . 3.126(11) yes
O2 . C6 . 2.485(13) yes
O2 . C7 . 2.789(11) yes
O2 . C8 3_655 3.326(15) yes
O2 . C12 . 3.027(12) yes
O2 . C12 2_656 3.444(12) yes
O2 . C13 . 3.374(11) yes
O2 . C14 3_655 3.178(13) yes
O2 . C15 . 2.719(12) yes
O2 . C16 . 1.206(13) yes
O2 . C17 . 3.395(12) yes
O2 . H1 . 3.352(13) no
O2 . H2 3_655 2.660(15) no
O2 . H6 3_655 2.648(12) no
O2 . H9 . 2.484(11) no
O2 . H16 3_645 3.359(13) no
O2 . H17 . 2.965(12) no
O3 . N1 . 3.087(11) yes
O3 . C6 . 2.33(1) yes
O3 . C12 2_656 2.995(11) yes
O3 . C15 . 1.45(1) yes
O3 . C16 . 1.358(12) yes
O3 . C17 . 2.535(12) yes
O3 . C21 . 3.427(12) yes
O3 . C22 . 3.182(12) yes
O3 . H2 3_645 2.831(13) no
O3 . H3 . 3.335(12) no
O3 . H5 . 2.103(9) no
O3 . H9 . 2.264(12) no
O3 . H16 3_645 3.425(12) no
O3 . H17 1_545 3.364(14) no
O3 . H17 . 2.666(13) no
O3 . H21 . 3.225(13) no
O3 . H22 . 2.727(12) no
N1 . C9 . 2.491(13) yes
N1 . C11 . 2.522(13) yes
N1 . C15 . 2.595(12) yes
N1 . C17 . 1.537(11) yes
N1 . C21 . 1.525(14) yes
N1 . C22 . 1.46(1) yes
N1 . C24 . 3.017(14) yes
N1 . C28 . 3.010(13) yes
N1 . H3 . 2.068(12) no
N1 . H5 . 2.252(13) no
N1 . H7 . 2.855(14) no
N1 . H8 . 2.004(13) no
N1 . H9 . 3.359(11) no
N1 . H14 . 2.808(15) no
N1 . H17 . 2.040(12) no
N1 . H21 . 1.982(11) no
N1 . H22 . 1.969(13) no
C1 . C6 . 3.532(13) yes
C1 . C7 . 1.529(11) yes
C1 . C8 . 2.725(14) yes
C1 . C10 . 1.317(13) yes
C1 . C12 . 2.601(13) yes
C1 . C13 . 1.367(13) yes
C1 . C14 . 2.392(14) yes
C1 . C18 . 2.339(14) yes
C1 . H1 . 2.235(14) no
C1 . H6 . 3.107(15) no
C1 . H6 3_655 3.183(13) no
C1 . H12 . 1.985(14) no
C1 . H15 2_656 2.991(13) no
C1 . H16 . 3.194(14) no
C1 . H22 2_656 3.506(14) no
C6 . C6 2_656 2.262(18) yes
C6 . C7 . 2.749(14) yes
C6 . C7 2_656 2.614(14) yes
C6 . C12 . 1.608(11) yes
C6 . C12 2_656 1.606(11) yes
C6 . C13 . 3.472(12) yes
C6 . C16 . 1.561(14) yes
C6 . C16 2_656 3.364(16) yes
C6 . H1 . 2.902(12) no
C6 . H2 3_645 3.310(14) no
C7 . C10 . 2.403(14) yes
C7 . C12 . 1.546(14) yes
C7 . C12 2_656 3.471(15) yes
C7 . C13 . 2.535(13) yes
C7 . C16 . 3.085(15) yes
C7 . H1 . 2.927(15) no
C7 . H12 . 2.525(15) no
C7 . H21 2_666 3.460(16) no
C7 . H22 2_656 3.292(14) no
C8 . C10 . 2.407(15) yes
C8 . C13 . 2.379(14) yes
C8 . C14 . 1.350(14) yes
C8 . C18 . 1.351(14) yes
C8 . H1 . 3.289(14) no
C8 . H1 3_655 3.026(14) no
C8 . H2 . 1.0216(4) no
C8 . H4 2_656 3.220(16) no
C8 . H6 . 2.012(16) no
C8 . H6 3_655 3.526(15) no
C8 . H9 3_645 3.400(16) no
C8 . H12 . 3.262(16) no
C8 . H15 2_656 3.239(15) no
C8 . H16 . 1.996(15) no
C9 . C19 . 1.382(15) yes
C9 . C20 . 2.773(15) yes
C9 . C21 . 3.086(14) yes
C9 . C22 . 1.517(12) yes
C9 . C24 . 1.412(14) yes
C9 . C25 . 2.451(16) yes
C9 . C27 . 2.385(16) yes
C9 . H4 . 3.424(17) no
C9 . H8 . 2.788(15) no
C9 . H12 2_666 3.064(14) no
C9 . H13 . 3.239(16) no
C9 . H14 . 2.058(16) no
C9 . H15 . 2.025(16) no
C9 . H20 2_756 3.552(15) no
C9 . H21 . 2.034(14) no
C9 . H22 . 2.025(14) no
C10 . C13 . 2.357(14) yes
C10 . C13 1_565 3.583(15) yes
C10 . C14 . 2.764(15) yes
C10 . C18 . 1.414(12) yes
C10 . H1 . 3.394(15) no
C10 . H1 1_565 3.000(14) no
C10 . H2 . 3.363(15) no
C10 . H6 1_565 3.407(15) no
C10 . H6 3_655 3.456(13) no
C10 . H12 . 0.950(1) no
C10 . H15 2_656 2.796(15) no
C10 . H16 . 2.057(13) no
C10 . H21 2_666 3.184(15) no
C11 . C15 . 3.483(13) yes
C11 . C17 . 3.093(15) yes
C11 . C21 . 1.627(12) yes
C11 . C23 . 2.753(15) yes
C11 . C26 . 2.411(15) yes
C11 . C28 . 1.374(15) yes
C11 . C29 . 1.389(15) yes
C11 . C30 . 2.403(15) yes
C11 . H3 . 2.958(15) no
C11 . H5 . 2.500(13) no
C11 . H7 . 2.164(16) no
C11 . H8 . 1.993(12) no
C11 . H10 4_554 3.360(15) no
C11 . H11 . 3.183(16) no
C11 . H18 . 2.028(16) no
C11 . H19 . 3.261(16) no
C12 . C12 2_656 2.283(18) yes
C12 . C13 . 2.941(12) yes
C12 . C16 . 2.679(14) yes
C12 . C16 2_656 2.573(14) yes
C12 . H1 . 2.752(13) no
C12 . H22 2_656 3.261(14) no
C13 . C14 . 1.415(11) yes
C13 . C18 . 2.720(15) yes
C13 . H1 . 1.0881(12) no
C13 . H2 . 3.268(13) no
C13 . H6 . 1.898(13) no
C13 . H6 3_655 3.110(15) no
C13 . H12 1_545 3.046(14) no
C13 . H12 . 3.218(15) no
C13 . H15 2_656 3.281(13) no
C14 . C18 . 2.342(16) yes
C14 . H1 . 2.065(13) no
C14 . H1 3_655 3.138(15) no
C14 . H2 . 1.990(13) no
C14 . H6 . 0.8626(11) no
C14 . H6 3_655 3.202(15) no
C14 . H12 1_545 3.511(15) no
C14 . H15 2_656 3.483(14) no
C14 . H16 1_545 3.203(15) no
C14 . H16 . 3.195(16) no
C15 . C16 . 2.371(14) yes
C15 . C17 . 1.601(13) yes
C15 . C21 . 2.975(13) yes
C15 . C22 . 3.327(13) yes
C15 . H2 3_645 3.334(16) no
C15 . H3 . 2.124(14) no
C15 . H5 . 1.0627(5) no
C15 . H9 . 1.1333(8) no
C15 . H10 4_554 3.562(14) no
C15 . H16 3_645 2.987(14) no
C15 . H17 . 2.091(15) no
C15 . H21 . 3.426(14) no
C15 . H22 . 3.217(14) no
C16 . C17 . 3.269(15) yes
C16 . H1 . 3.236(14) no
C16 . H2 3_645 3.043(16) no
C16 . H5 . 3.288(14) no
C16 . H6 3_655 3.576(15) no
C16 . H9 . 2.647(14) no
C16 . H16 3_645 3.484(15) no
C16 . H17 . 3.023(16) no
C16 . H22 . 3.550(15) no
C17 . C21 . 2.607(14) yes
C17 . C22 . 2.494(14) yes
C17 . C28 . 3.490(15) yes
C17 . H3 . 0.9500(4) no
C17 . H5 . 1.776(16) no
C17 . H7 . 3.377(14) no
C17 . H8 . 3.335(14) no
C17 . H9 . 1.974(11) no
C17 . H17 . 0.9501(6) no
C17 . H18 1_565 3.244(16) no
C17 . H21 . 2.496(13) no
C17 . H22 . 2.855(15) no
C18 . H1 1_565 3.581(15) no
C18 . H1 3_655 3.518(14) no
C18 . H2 . 2.113(14) no
C18 . H4 2_656 3.337(18) no
C18 . H6 . 3.164(16) no
C18 . H6 1_565 3.082(15) no
C18 . H6 3_655 3.587(16) no
C18 . H9 3_655 3.357(15) no
C18 . H12 . 2.068(14) no
C18 . H15 2_656 2.941(15) no
C18 . H16 . 0.9501(8) no
C19 . C20 . 2.365(16) yes
C19 . C22 . 2.541(15) yes
C19 . C24 . 2.398(16) yes
C19 . C25 . 1.381(13) yes
C19 . C27 . 2.730(17) yes
C19 . H4 . 2.172(14) no
C19 . H8 . 3.327(14) no
C19 . H10 . 3.226(15) no
C19 . H12 2_666 3.472(15) no
C19 . H13 1_545 3.586(18) no
C19 . H14 1_545 3.342(16) no
C19 . H14 . 3.258(16) no
C19 . H15 . 0.9500(9) no
C19 . H20 2_756 3.351(15) no
C19 . H21 . 3.083(16) no
C19 . H22 . 2.570(14) no
C20 . C24 . 2.398(17) yes
C20 . C25 . 1.430(17) yes
C20 . C27 . 1.397(16) yes
C20 . H3 4_555 3.600(16) no
C20 . H4 . 2.158(18) no
C20 . H9 4_555 3.320(14) no
C20 . H10 . 0.9501(3) no
C20 . H13 . 2.047(17) no
C20 . H14 . 3.258(17) no
C20 . H15 . 3.215(17) no
C20 . H20 2_756 3.128(18) no
C21 . C22 . 2.425(14) yes
C21 . C28 . 2.661(15) yes
C21 . C29 . 2.537(15) yes
C21 . H3 1_545 3.562(17) no
C21 . H3 . 2.980(15) no
C21 . H5 . 2.152(13) no
C21 . H7 . 2.982(17) no
C21 . H8 . 0.8677(3) no
C21 . H14 1_545 3.468(17) no
C21 . H17 . 3.357(15) no
C21 . H18 . 2.603(16) no
C21 . H21 . 3.235(15) no
C21 . H22 . 2.459(13) no
C22 . C24 . 2.528(15) yes
C22 . H3 . 3.253(14) no
C22 . H5 . 3.258(14) no
C22 . H8 . 2.581(15) no
C22 . H12 2_666 3.023(15) no
C22 . H14 . 2.677(16) no
C22 . H15 . 2.699(16) no
C22 . H17 . 2.500(15) no
C22 . H21 . 0.9500(9) no
C22 . H22 . 0.9500(12) no
C23 . C26 . 1.368(15) yes
C23 . C28 . 2.373(16) yes
C23 . C29 . 2.414(16) yes
C23 . C30 . 1.430(16) yes
C23 . H7 . 3.246(17) no
C23 . H8 2_756 3.172(16) no
C23 . H10 4_554 3.168(16) no
C23 . H11 . 1.972(18) no
C23 . H13 2_766 3.220(19) no
C23 . H14 2_766 3.566(19) no
C23 . H18 . 3.286(17) no
C23 . H19 . 2.092(18) no
C23 . H20 . 0.9500(3) no
C24 . C25 . 2.846(18) yes
C24 . C27 . 1.352(13) yes
C24 . H8 . 3.405(17) no
C24 . H10 . 3.249(16) no
C24 . H11 2_766 3.192(16) no
C24 . H13 . 1.987(14) no
C24 . H14 . 0.9501(8) no
C24 . H15 . 3.260(16) no
C24 . H15 1_565 3.266(17) no
C24 . H20 2_756 3.502(17) no
C24 . H20 2_766 3.593(19) no
C24 . H21 . 2.804(15) no
C24 . H22 . 3.286(16) no
C25 . C27 . 2.464(18) yes
C25 . H4 . 1.0599(7) no
C25 . H9 4_555 3.188(15) no
C25 . H10 . 2.060(15) no
C25 . H13 1_545 3.182(19) no
C25 . H13 . 3.321(19) no
C25 . H15 . 1.985(14) no
C25 . H20 2_756 3.165(16) no
C26 . C28 . 1.396(13) yes
C26 . C29 . 2.804(19) yes
C26 . C30 . 2.45(2) yes
C26 . C30 1_565 3.59(2) yes
C26 . H7 . 2.017(15) no
C26 . H7 2_766 3.183(17) no
C26 . H8 2_756 3.083(15) no
C26 . H10 4_554 3.339(16) no
C26 . H11 . 0.8930(12) no
C26 . H13 2_766 3.449(17) no
C26 . H14 2_766 3.258(16) no
C26 . H18 1_565 3.349(19) no
C26 . H19 . 3.302(19) no
C26 . H19 1_565 3.261(19) no
C26 . H20 . 2.011(13) no
C27 . H4 . 3.410(18) no
C27 . H4 1_565 3.375(19) no
C27 . H10 . 2.047(15) no
C27 . H11 2_766 3.337(17) no
C27 . H13 . 0.9500(9) no
C27 . H14 . 2.010(15) no
C27 . H19 2_756 3.284(16) no
C27 . H20 2_756 3.302(19) no
C27 . H20 2_766 3.32(2) no
C28 . C29 . 2.402(17) yes
C28 . C29 1_565 3.591(18) yes
C28 . C30 . 2.785(18) yes
C28 . H3 . 3.052(15) no
C28 . H5 . 3.473(14) no
C28 . H7 . 1.0360(12) no
C28 . H7 2_766 3.36(2) no
C28 . H8 . 2.848(15) no
C28 . H10 4_554 3.413(16) no
C28 . H11 . 1.983(15) no
C28 . H11 2_766 3.593(18) no
C28 . H18 . 3.250(18) no
C28 . H18 1_565 3.031(17) no
C28 . H20 . 3.233(15) no
C29 . C30 . 1.386(13) yes
C29 . H3 1_545 3.288(17) no
C29 . H5 . 2.823(15) no
C29 . H7 1_545 2.997(17) no
C29 . H7 . 3.377(18) no
C29 . H8 . 2.906(15) no
C29 . H10 4_554 3.235(18) no
C29 . H11 1_545 3.172(19) no
C29 . H18 . 0.950(1) no
C29 . H19 . 2.037(14) no
C29 . H20 . 3.268(16) no
C30 . H10 4_554 3.105(19) no
C30 . H11 1_545 2.888(19) no
C30 . H11 . 3.23(2) no
C30 . H13 4_554 3.227(18) no
C30 . H18 . 2.044(16) no
C30 . H19 . 0.9500(7) no
C30 . H20 . 2.065(15) no
H1 . H2 3_645 2.978(14) no
H1 . H6 . 2.111(11) no
H1 . H6 3_645 3.385(16) no
H1 . H6 3_655 3.540(17) no
H1 . H12 1_545 2.598(13) no
H2 . H4 2_656 3.272(16) no
H2 . H6 . 2.330(14) no
H2 . H9 3_645 2.919(16) no
H2 . H16 . 2.410(15) no
H2 . H17 3_645 3.471(15) no
H3 . H4 4_554 3.035(15) no
H3 . H5 . 2.133(16) no
H3 . H5 1_565 3.462(17) no
H3 . H7 . 2.907(14) no
H3 . H9 . 2.123(12) no
H3 . H10 4_554 3.008(16) no
H3 . H17 . 1.5513(4) no
H3 . H18 1_565 2.355(16) no
H3 . H21 . 3.267(13) no
H4 . H9 4_555 2.867(17) no
H4 . H10 . 2.409(17) no
H4 . H13 1_545 3.042(18) no
H4 . H15 . 2.404(13) no
H4 . H16 2_656 3.336(19) no
H4 . H18 4_545 3.118(17) no
H5 . H8 . 3.016(13) no
H5 . H9 . 1.9413(13) no
H5 . H10 4_554 3.181(14) no
H5 . H16 3_645 3.541(14) no
H5 . H17 . 2.589(16) no
H5 . H18 . 2.750(16) no
H5 . H22 . 3.159(13) no
H6 . H9 3_645 3.375(14) no
H6 . H12 1_545 3.318(14) no
H6 . H16 1_545 2.732(14) no
H7 . H7 2_766 2.82(2) no
H7 . H8 . 3.105(17) no
H7 . H8 1_565 3.561(18) no
H7 . H11 . 2.210(13) no
H7 . H11 2_766 2.749(16) no
H7 . H14 . 3.341(16) no
H7 . H18 1_565 2.536(16) no
H8 . H11 2_756 3.252(16) no
H8 . H14 1_545 2.862(17) no
H8 . H14 . 3.561(18) no
H8 . H15 . 3.490(14) no
H8 . H18 . 2.984(16) no
H8 . H20 2_756 3.120(16) no
H8 . H21 . 3.486(16) no
H8 . H22 . 2.639(14) no
H9 . H10 4_554 3.219(14) no
H9 . H16 3_645 2.468(15) no
H9 . H17 . 2.245(12) no
H10 . H13 . 2.353(16) no
H10 . H18 4_545 3.27(2) no
H10 . H19 4_545 3.37(2) no
H10 . H19 4_555 3.48(2) no
H10 . H20 2_756 3.522(18) no
H11 . H13 2_766 2.970(16) no
H11 . H14 2_766 2.689(16) no
H11 . H18 1_565 3.071(17) no
H11 . H19 1_565 2.624(18) no
H11 . H20 . 2.299(15) no
H12 . H15 2_656 3.168(16) no
H12 . H16 . 2.370(12) no
H12 . H21 2_666 2.381(14) no
H12 . H22 2_666 3.283(16) no
H13 . H14 . 2.287(13) no
H13 . H15 1_565 3.594(17) no
H13 . H19 2_756 3.110(17) no
H13 . H19 4_555 2.905(18) no
H13 . H20 2_766 2.53(2) no
H14 . H15 1_565 3.024(16) no
H14 . H20 2_766 3.115(19) no
H14 . H21 . 2.810(15) no
H14 . H22 . 3.569(17) no
H15 . H16 2_656 3.371(16) no
H15 . H21 . 3.250(17) no
H15 . H22 . 2.382(15) no
H17 . H18 1_565 3.555(16) no
H17 . H21 . 2.140(14) no
H17 . H22 . 2.931(16) no
H18 . H19 . 2.355(13) no
H19 . H20 . 2.391(16) no
H19 . H20 3_745 3.373(16) no
H21 . H22 . 1.551(2) no

loop_
_geom_torsion_atom_site_label_1
_geom_torsion_site_symmetry_1
_geom_torsion_atom_site_label_2
_geom_torsion_site_symmetry_2
_geom_torsion_atom_site_label_3
_geom_torsion_site_symmetry_3
_geom_torsion_atom_site_label_4
_geom_torsion_site_symmetry_4
_geom_torsion
_geom_torsion_publ_flag
C16 . O3 . C15 . C17 . 91.0(2) yes
C15 . O3 . C16 . O2 . -6.1(2) yes
C15 . O3 . C16 . C6 . 174.0(1) yes
C21 . N1 . C17 . C15 . 39.5(2) yes
C22 . N1 . C17 . C15 . -87.3(2) yes
C17 . N1 . C21 . C11 . 63.7(2) yes
C22 . N1 . C21 . C11 . -167.5(1) yes
C17 . N1 . C22 . C9 . -153.8(1) yes
C21 . N1 . C22 . C9 . 75.2(2) yes
C10 . C1 . C7 . O1 . -9.9(2) yes
C10 . C1 . C7 . C12 . 162.8(1) yes
C13 . C1 . C7 . O1 . 174.9(1) yes
C13 . C1 . C7 . C12 . -12.4(2) yes
C7 . C1 . C10 . C18 . -178.0(1) yes
C13 . C1 . C10 . C18 . -2.8(2) yes
C7 . C1 . C13 . C14 . -178.6(1) yes
C10 . C1 . C13 . C14 . 6.5(2) yes
C16 . C6 . C12 . C7 . 4.7(2) yes
C12 . C6 . C16 . O2 . -4.9(2) yes
C12 . C6 . C16 . O3 . 175.0(1) yes
O1 . C7 . C12 . C6 . -105.3(1) yes
C1 . C7 . C12 . C6 . 81.7(2) yes
C18 . C8 . C14 . C13 . 9.7(2) yes
C14 . C8 . C18 . C10 . -6.1(2) yes
C22 . C9 . C19 . C25 . -178.8(2) yes
C24 . C9 . C19 . C25 . 1.4(3) yes
C19 . C9 . C22 . N1 . -127.2(2) yes
C24 . C9 . C22 . N1 . 52.6(2) yes
C19 . C9 . C24 . C27 . -2.3(2) yes
C22 . C9 . C24 . C27 . 177.9(1) yes
C1 . C10 . C18 . C8 . 2.5(2) yes
C28 . C11 . C21 . N1 . 43.2(2) yes
C29 . C11 . C21 . N1 . -141.3(2) yes
C21 . C11 . C28 . C26 . 175.8(1) yes
C29 . C11 . C28 . C26 . 0.6(3) yes
C21 . C11 . C29 . C30 . -178.3(1) yes
C28 . C11 . C29 . C30 . -2.6(3) yes
C1 . C13 . C14 . C8 . -9.8(2) yes
O3 . C15 . C17 . N1 . 64.1(1) yes
C9 . C19 . C25 . C20 . 0.6(3) yes
C27 . C20 . C25 . C19 . -1.9(3) yes
C25 . C20 . C27 . C24 . 1.0(3) yes
C30 . C23 . C26 . C28 . 0.0(3) yes
C26 . C23 . C30 . C29 . -2.0(3) yes
C9 . C24 . C27 . C20 . 1.2(2) yes
C23 . C26 . C28 . C11 . 0.7(2) yes
C11 . C29 . C30 . C23 . 3.2(2) yes
